data_7038611
loop_
_publ_author_name
'Park, Jihyun'
'Lee, Young Hoon'
'Ryu, Ji Yeon'
'Lee, Junseong'
'Lee, Min Hyung'

_publ_section_title
;
 The substituent effect of 2-R-o-carborane on the photophysical properties
 of iridium(iii) cyclometalates.
;
_journal_issue 13
_journal_name_full 'Dalton transactions (Cambridge, England : 2003)'
_journal_page_first 5667
_journal_page_last 5675
_journal_paper_doi 10.1039/c6dt00065g
_journal_volume 45
_journal_year 2016
_chemical_formula_sum 'C43 H41 B20 F10 Ir N2 O2'
_chemical_formula_weight 1216.18
_chemical_name_systematic
; 
 ? 
;
_space_group_IT_number 2
_symmetry_cell_setting triclinic
_symmetry_space_group_name_Hall '-P 1'
_symmetry_space_group_name_H-M 'P -1'
_atom_sites_solution_hydrogens geom
_atom_sites_solution_primary direct
_atom_sites_solution_secondary difmap
_audit_creation_method SHELXL-97
_audit_update_record
;
2015-12-03 deposited with the CCDC.
2016-02-29 downloaded from the CCDC.
;
_cell_angle_alpha 78.772(4)
_cell_angle_beta 74.603(4)
_cell_angle_gamma 86.356(4)
_cell_formula_units_Z 2
_cell_length_a 11.0264(5)
_cell_length_b 12.8256(7)
_cell_length_c 18.9683(10)
_cell_measurement_reflns_used 2073
_cell_measurement_temperature 296(2)
_cell_measurement_theta_max 18.90
_cell_measurement_theta_min 2.27
_cell_volume 2536.5(2)
_computing_cell_refinement 'Bruker SAINT'
_computing_data_collection 'Bruker APEX2'
_computing_data_reduction 'Bruker SAINT'
_computing_molecular_graphics 'Bruker SHELXTL'
_computing_publication_material 'Bruker SHELXTL'
_computing_structure_refinement 'SHELXL-97 (Sheldrick, 2008)'
_computing_structure_solution 'SHELXS-97 (Sheldrick, 2008)'
_diffrn_ambient_temperature 296(2)
_diffrn_measured_fraction_theta_full 0.974
_diffrn_measured_fraction_theta_max 0.974
_diffrn_measurement_device_type 'Bruker APEX-II CCD'
_diffrn_measurement_method '\f and \w scans'
_diffrn_radiation_monochromator graphite
_diffrn_radiation_source 'fine-focus sealed tube'
_diffrn_radiation_type MoK\a
_diffrn_radiation_wavelength 0.71073
_diffrn_reflns_av_R_equivalents 0.1061
_diffrn_reflns_av_sigmaI/netI 0.1796
_diffrn_reflns_limit_h_max 13
_diffrn_reflns_limit_h_min -11
_diffrn_reflns_limit_k_max 15
_diffrn_reflns_limit_k_min -13
_diffrn_reflns_limit_l_max 22
_diffrn_reflns_limit_l_min -22
_diffrn_reflns_number 21469
_diffrn_reflns_theta_full 25.00
_diffrn_reflns_theta_max 25.00
_diffrn_reflns_theta_min 1.13
_exptl_absorpt_coefficient_mu 2.710
_exptl_absorpt_correction_T_max 0.812
_exptl_absorpt_correction_T_min 0.687
_exptl_absorpt_correction_type empirical
_exptl_absorpt_process_details SADABS
_exptl_crystal_colour yellow
_exptl_crystal_density_diffrn 1.592
_exptl_crystal_density_method 'not measured'
_exptl_crystal_description blocky
_exptl_crystal_F_000 1192
_exptl_crystal_size_max 0.15
_exptl_crystal_size_mid 0.10
_exptl_crystal_size_min 0.08
_refine_diff_density_max 1.774
_refine_diff_density_min -1.910
_refine_diff_density_rms 0.195
_refine_ls_extinction_method none
_refine_ls_goodness_of_fit_ref 1.015
_refine_ls_hydrogen_treatment mixed
_refine_ls_matrix_type full
_refine_ls_number_parameters 693
_refine_ls_number_reflns 8712
_refine_ls_number_restraints 114
_refine_ls_restrained_S_all 1.032
_refine_ls_R_factor_all 0.1415
_refine_ls_R_factor_gt 0.0735
_refine_ls_shift/su_max 0.003
_refine_ls_shift/su_mean 0.000
_refine_ls_structure_factor_coef Fsqd
_refine_ls_weighting_details 'calc w=1/[\s^2^(Fo^2^)+(0.0991P)^2^+0.0000P] where P=(Fo^2^+2Fc^2^)/3'
_refine_ls_weighting_scheme calc
_refine_ls_wR_factor_gt 0.1619
_refine_ls_wR_factor_ref 0.1990
_reflns_number_gt 5279
_reflns_number_total 8712
_reflns_threshold_expression >2sigma(I)
_cod_data_source_file c6dt00065g2.cif
_cod_data_source_block 3g
_cod_depositor_comments
;
The following automatic conversions were performed:

'_symmetry_cell_setting' value 'Triclinic' changed to 'triclinic'
according to
/usr/data/users/saulius/crontab/automatic-downloads/rss-feeds/RSC/lib/dictionaries/cif_core.dic
dictionary named 'cif_core.dic' version 2.4.2 from 2011-04-26.

Automatic conversion script
Id: cif_fix_values 4268 2015-11-12 08:31:59Z antanas 

 Adding full bibliography for 7038607--7038611.cif.
;
_cod_original_sg_symbol_H-M P-1
_cod_database_code 7038611

loop_
_symmetry_equiv_pos_as_xyz
'x, y, z'
'-x, -y, -z'

loop_
_atom_site_label
_atom_site_type_symbol
_atom_site_fract_x
_atom_site_fract_y
_atom_site_fract_z
_atom_site_U_iso_or_equiv
_atom_site_adp_type
_atom_site_occupancy
_atom_site_symmetry_multiplicity
_atom_site_calc_flag
_atom_site_refinement_flags
Ir01 Ir 1.10657(5) 0.04312(4) 0.17040(3) 0.0291(2) Uani 1 1 d .
N1 N 1.1286(10) 0.1744(9) 0.2114(6) 0.037(3) Uani 1 1 d .
N2 N 1.0672(9) -0.0840(8) 0.1323(5) 0.025(2) Uani 1 1 d .
O1 O 1.2648(9) -0.0298(8) 0.2059(5) 0.045(3) Uani 1 1 d .
O2 O 1.2314(8) 0.1012(7) 0.0640(4) 0.033(2) Uani 1 1 d .
C1 C 1.0059(13) 0.0738(11) 0.3221(8) 0.040(4) Uani 1 1 d .
C2 C 1.0033(12) 0.0016(10) 0.2746(7) 0.033(3) Uani 1 1 d .
C3 C 0.9317(11) -0.0886(10) 0.3076(7) 0.029(3) Uani 1 1 d .
H3 H 0.9224 -0.1356 0.2778 0.035 Uiso 1 1 calc R
C4 C 0.8745(12) -0.1113(10) 0.3817(7) 0.033(3) Uani 1 1 d .
C5 C 0.8864(13) -0.0413(11) 0.4277(7) 0.041(4) Uani 1 1 d .
H5 H 0.8524 -0.0577 0.4789 0.049 Uiso 1 1 calc R
C6 C 0.9479(13) 0.0497(11) 0.3961(7) 0.038(3) Uani 1 1 d .
H6 H 0.9511 0.0984 0.4260 0.045 Uiso 1 1 calc R
C7 C 1.0745(13) 0.1723(11) 0.2847(7) 0.036(3) Uani 1 1 d .
C8 C 1.0765(14) 0.2577(11) 0.3167(8) 0.045(4) Uani 1 1 d .
H8 H 1.0371 0.2555 0.3668 0.055 Uiso 1 1 calc R
C9 C 1.1370(15) 0.3466(13) 0.2743(9) 0.055(4) Uani 1 1 d .
H9 H 1.1401 0.4051 0.2960 0.067 Uiso 1 1 calc R
C10 C 1.1932(15) 0.3517(12) 0.2003(9) 0.053(4) Uani 1 1 d .
H10 H 1.2343 0.4125 0.1710 0.064 Uiso 1 1 calc R
C11 C 1.1867(13) 0.2642(12) 0.1715(9) 0.050(4) Uani 1 1 d .
H11 H 1.2245 0.2664 0.1212 0.060 Uiso 1 1 calc R
C12 C 0.8030(12) -0.2163(11) 0.4189(7) 0.037(3) Uani 1 1 d .
C13 C 0.8907(13) -0.3312(11) 0.4286(7) 0.040(4) Uani 1 1 d .
C14 C 1.0331(13) -0.3241(10) 0.3919(7) 0.039(4) Uani 1 1 d .
C15 C 1.1189(15) -0.2852(13) 0.4214(9) 0.053(4) Uani 1 1 d .
C16 C 1.2456(17) -0.2803(15) 0.3912(11) 0.072(6) Uani 1 1 d .
C17 C 1.2945(15) -0.3188(13) 0.3245(11) 0.063(5) Uani 1 1 d .
C18 C 1.2111(17) -0.3599(13) 0.2938(8) 0.058(5) Uani 1 1 d .
C19 C 1.0874(15) -0.3637(12) 0.3256(9) 0.050(4) Uani 1 1 d .
C20 C 0.9034(11) 0.0316(9) 0.1033(6) 0.024(3) Uani 1 1 d .
C21 C 0.9547(11) 0.1000(10) 0.1361(7) 0.029(3) Uani 1 1 d .
C22 C 0.8960(13) 0.2014(10) 0.1411(8) 0.039(4) Uani 1 1 d .
H22 H 0.9281 0.2491 0.1625 0.047 Uiso 1 1 calc R
C23 C 0.7897(12) 0.2296(10) 0.1137(8) 0.033(3) Uani 1 1 d .
C24 C 0.7457(11) 0.1594(10) 0.0805(7) 0.034(3) Uani 1 1 d .
H24 H 0.6765 0.1788 0.0613 0.041 Uiso 1 1 calc R
C25 C 0.8018(11) 0.0604(10) 0.0747(7) 0.032(3) Uani 1 1 d .
H25 H 0.7707 0.0141 0.0517 0.039 Uiso 1 1 calc R
C26 C 0.9705(11) -0.0726(9) 0.1003(6) 0.024(3) Uani 1 1 d .
C27 C 0.9386(12) -0.1558(10) 0.0699(8) 0.039(4) Uani 1 1 d .
H27 H 0.8709 -0.1473 0.0486 0.047 Uiso 1 1 calc R
C28 C 1.0079(13) -0.2505(10) 0.0716(8) 0.038(3) Uani 1 1 d .
H28 H 0.9890 -0.3049 0.0504 0.046 Uiso 1 1 calc R
C29 C 1.1057(15) -0.2613(10) 0.1056(7) 0.043(4) Uani 1 1 d .
H29 H 1.1526 -0.3242 0.1087 0.052 Uiso 1 1 calc R
C30 C 1.1334(12) -0.1770(10) 0.1352(7) 0.034(3) Uani 1 1 d .
H30 H 1.1996 -0.1848 0.1577 0.041 Uiso 1 1 calc R
C31 C 0.7338(14) 0.3364(11) 0.1199(9) 0.060(5) Uani 1 1 d .
C32 C 0.6407(12) 0.3569(10) 0.2028(8) 0.037(3) Uani 1 1 d .
C33 C 0.6357(13) 0.2741(10) 0.2691(5) 0.054(4) Uani 1 1 d GU
C34 C 0.7117(12) 0.2945(10) 0.3126(8) 0.088(6) Uani 1 1 d GU
C35 C 0.7100(13) 0.2268(13) 0.3797(7) 0.105(7) Uani 1 1 d GU
C36 C 0.6324(15) 0.1387(11) 0.4032(6) 0.085(6) Uani 1 1 d GU
C37 C 0.5564(13) 0.1183(9) 0.3597(9) 0.102(7) Uani 1 1 d GU
C38 C 0.5581(12) 0.1860(12) 0.2926(8) 0.089(6) Uani 1 1 d GU
C39 C 1.4733(13) -0.0662(12) 0.2116(9) 0.050(4) Uani 1 1 d .
H39A H 1.4411 -0.0688 0.2641 0.075 Uiso 1 1 calc R
H39B H 1.5500 -0.0268 0.1940 0.075 Uiso 1 1 calc R
H39C H 1.4896 -0.1372 0.2019 0.075 Uiso 1 1 calc R
C40 C 1.3781(13) -0.0128(11) 0.1719(9) 0.040(4) Uani 1 1 d .
C41 C 1.4192(13) 0.0508(11) 0.1013(8) 0.044(4) Uani 1 1 d .
H41 H 1.5058 0.0604 0.0849 0.052 Uiso 1 1 calc R
C42 C 1.3512(14) 0.1025(10) 0.0511(8) 0.038(3) Uani 1 1 d .
C43 C 1.4183(12) 0.1681(11) -0.0213(7) 0.045(4) Uani 1 1 d .
H43A H 1.3877 0.1513 -0.0606 0.068 Uiso 1 1 calc R
H43B H 1.5070 0.1529 -0.0307 0.068 Uiso 1 1 calc R
H43C H 1.4034 0.2421 -0.0192 0.068 Uiso 1 1 calc R
F1 F 1.0826(9) -0.2478(9) 0.4844(6) 0.085(3) Uani 1 1 d .
F2 F 1.3220(9) -0.2384(10) 0.4195(7) 0.106(4) Uani 1 1 d .
F3 F 1.4162(9) -0.3199(8) 0.2932(6) 0.085(3) Uani 1 1 d .
F4 F 1.2563(8) -0.3994(7) 0.2293(5) 0.072(3) Uani 1 1 d .
F5 F 1.0166(9) -0.4038(7) 0.2897(5) 0.063(3) Uani 1 1 d .
F6 F 0.7851(14) 0.3751(12) 0.3031(8) 0.143(5) Uani 1 1 d U
F7 F 0.7718(16) 0.2531(14) 0.4280(10) 0.176(6) Uani 1 1 d U
F8 F 0.6366(14) 0.0853(12) 0.4657(8) 0.145(5) Uani 1 1 d U
F9 F 0.4852(14) 0.0404(11) 0.3790(8) 0.139(5) Uani 1 1 d U
F10 F 0.4795(12) 0.1765(9) 0.2549(7) 0.110(4) Uani 1 1 d U
B1 B 0.7944(16) -0.3104(12) 0.3668(9) 0.042(4) Uani 1 1 d .
H1B H 0.8297 -0.2973 0.3058 0.050 Uiso 1 1 calc R
B2 B 0.6577(15) -0.2429(14) 0.4100(9) 0.042(4) Uani 1 1 d .
H2B H 0.6035 -0.1866 0.3781 0.051 Uiso 1 1 calc R
B3 B 0.6770(16) -0.2224(14) 0.4958(10) 0.046(5) Uani 1 1 d .
H3B H 0.6343 -0.1527 0.5192 0.055 Uiso 1 1 calc R
B4 B 0.8240(18) -0.2710(14) 0.5062(8) 0.048(5) Uani 1 1 d .
H4B H 0.8779 -0.2324 0.5350 0.057 Uiso 1 1 calc R
B5 B 0.6604(16) -0.3856(13) 0.4127(9) 0.042(4) Uani 1 1 d .
H5B H 0.6084 -0.4226 0.3821 0.050 Uiso 1 1 calc R
B6 B 0.5852(18) -0.3292(15) 0.4939(10) 0.056(5) Uani 1 1 d .
H6B H 0.4823 -0.3307 0.5160 0.068 Uiso 1 1 calc R
B7 B 0.6902(16) -0.3449(15) 0.5523(9) 0.049(5) Uani 1 1 d .
H7B H 0.6557 -0.3556 0.6132 0.059 Uiso 1 1 calc R
B8 B 0.8262(15) -0.4144(13) 0.5099(9) 0.044(4) Uani 1 1 d .
H8B H 0.8813 -0.4697 0.5418 0.053 Uiso 1 1 calc R
B9 B 0.8084(16) -0.4373(14) 0.4261(9) 0.047(5) Uani 1 1 d .
H9B H 0.8521 -0.5076 0.4038 0.057 Uiso 1 1 calc R
B10 B 0.6797(16) -0.4452(14) 0.5034(9) 0.049(5) Uani 1 1 d .
H10B H 0.6364 -0.5218 0.5328 0.059 Uiso 1 1 calc R
B11 B 0.5720(17) 0.3421(16) 0.1358(9) 0.056(6) Uani 1 1 d .
H11B H 0.5165 0.2714 0.1410 0.067 Uiso 1 1 calc R
B12 B 0.5175(18) 0.4397(13) 0.1917(10) 0.052(5) Uani 1 1 d .
H12B H 0.4277 0.4382 0.2345 0.063 Uiso 1 1 calc R
B13 B 0.649(2) 0.4866(19) 0.2097(15) 0.088(7) Uani 1 1 d U
H13B H 0.6498 0.5133 0.2612 0.106 Uiso 1 1 calc R
B14 B 0.785(2) 0.4220(17) 0.1557(13) 0.079(7) Uani 1 1 d U
H14B H 0.8715 0.4106 0.1754 0.095 Uiso 1 1 calc R
B15 B 0.662(2) 0.3960(19) 0.0491(14) 0.090(7) Uani 1 1 d U
H15B H 0.6698 0.3612 -0.0005 0.108 Uiso 1 1 calc R
B16 B 0.523(3) 0.465(2) 0.0946(15) 0.101(8) Uani 1 1 d U
H16B H 0.4358 0.4782 0.0757 0.121 Uiso 1 1 calc R
B17 B 0.578(3) 0.552(2) 0.1335(16) 0.105(8) Uani 1 1 d U
H17B H 0.5301 0.6276 0.1424 0.126 Uiso 1 1 calc R
B18 B 0.7356(19) 0.5534(16) 0.0984(12) 0.066(6) Uani 1 1 d U
H18B H 0.7900 0.6272 0.0791 0.080 Uiso 1 1 calc R
B19 B 0.783(3) 0.4502(18) 0.0599(14) 0.091(7) Uani 1 1 d U
H19B H 0.8735 0.4539 0.0172 0.109 Uiso 1 1 calc R
B20 B 0.652(3) 0.529(3) 0.0463(19) 0.127(11) Uani 1 1 d U
H20B H 0.6473 0.5845 -0.0050 0.153 Uiso 1 1 calc R

loop_
_atom_site_aniso_label
_atom_site_aniso_U_11
_atom_site_aniso_U_22
_atom_site_aniso_U_33
_atom_site_aniso_U_23
_atom_site_aniso_U_13
_atom_site_aniso_U_12
Ir01 0.0259(3) 0.0371(3) 0.0272(3) -0.0100(2) -0.0088(2) -0.0007(2)
N1 0.038(7) 0.040(7) 0.037(7) -0.010(6) -0.015(6) -0.003(6)
N2 0.025(6) 0.029(6) 0.023(6) -0.012(5) -0.005(5) 0.008(5)
O1 0.030(6) 0.060(7) 0.045(6) -0.009(5) -0.011(5) -0.004(5)
O2 0.024(5) 0.048(6) 0.032(5) -0.014(4) -0.011(4) -0.001(4)
C1 0.048(9) 0.040(9) 0.037(9) -0.015(7) -0.012(7) -0.009(7)
C2 0.027(8) 0.031(8) 0.047(9) -0.005(7) -0.024(7) 0.005(6)
C3 0.031(8) 0.034(8) 0.025(7) -0.012(6) -0.009(6) 0.009(6)
C4 0.026(8) 0.037(8) 0.039(8) -0.016(7) -0.006(6) 0.000(6)
C5 0.048(9) 0.054(10) 0.022(8) -0.019(7) -0.005(6) 0.006(8)
C6 0.049(9) 0.047(9) 0.019(7) -0.020(7) -0.003(6) 0.001(7)
C7 0.043(9) 0.039(8) 0.026(8) -0.011(6) -0.006(6) -0.008(7)
C8 0.055(10) 0.047(9) 0.047(10) -0.024(8) -0.022(8) -0.003(8)
C9 0.058(11) 0.056(11) 0.061(12) -0.034(9) -0.012(9) -0.004(9)
C10 0.064(11) 0.040(9) 0.064(12) -0.023(8) -0.018(9) -0.007(8)
C11 0.045(10) 0.049(10) 0.056(10) -0.023(8) 0.002(8) -0.020(8)
C12 0.032(8) 0.055(9) 0.023(7) -0.011(7) -0.003(6) -0.001(7)
C13 0.037(9) 0.048(9) 0.030(8) -0.005(7) -0.004(6) 0.007(7)
C14 0.039(9) 0.034(8) 0.031(8) 0.001(6) 0.007(7) 0.013(7)
C15 0.040(10) 0.069(12) 0.049(10) -0.014(9) -0.011(8) 0.007(8)
C16 0.042(12) 0.071(13) 0.087(15) -0.008(11) 0.006(10) 0.013(10)
C17 0.025(9) 0.057(11) 0.079(13) 0.015(10) 0.010(9) 0.012(8)
C18 0.058(12) 0.059(11) 0.031(9) 0.009(8) 0.012(8) 0.040(9)
C19 0.044(10) 0.044(9) 0.044(10) 0.000(8) 0.010(8) 0.023(8)
C20 0.019(7) 0.031(7) 0.021(7) -0.007(5) -0.004(5) -0.003(6)
C21 0.022(7) 0.026(7) 0.037(8) -0.011(6) -0.001(6) -0.010(6)
C22 0.045(9) 0.025(8) 0.049(9) -0.012(7) -0.006(7) -0.007(7)
C23 0.024(8) 0.025(7) 0.051(9) -0.006(6) -0.011(6) -0.006(6)
C24 0.018(7) 0.034(8) 0.041(8) 0.009(6) -0.002(6) 0.005(6)
C25 0.018(7) 0.044(8) 0.039(8) -0.013(7) -0.009(6) 0.000(6)
C26 0.019(7) 0.026(7) 0.022(7) -0.002(5) 0.005(5) -0.005(6)
C27 0.025(8) 0.039(9) 0.051(9) -0.016(7) 0.002(6) -0.002(7)
C28 0.035(9) 0.034(8) 0.044(9) -0.016(7) -0.004(7) 0.009(7)
C29 0.071(12) 0.019(7) 0.030(8) -0.004(6) 0.001(8) 0.001(7)
C30 0.035(8) 0.034(8) 0.022(7) 0.008(6) 0.001(6) 0.007(7)
C31 0.043(10) 0.029(8) 0.083(13) -0.007(8) 0.020(9) 0.013(7)
C32 0.027(8) 0.029(8) 0.056(10) -0.011(7) -0.012(7) 0.017(6)
C33 0.064(8) 0.063(8) 0.046(7) -0.033(6) -0.026(6) 0.030(7)
C34 0.077(9) 0.083(9) 0.096(10) -0.026(8) 0.004(8) -0.024(8)
C35 0.097(11) 0.131(11) 0.109(11) -0.041(9) -0.059(9) 0.025(9)
C36 0.086(10) 0.085(10) 0.071(9) -0.005(8) -0.008(8) 0.018(8)
C37 0.117(11) 0.098(11) 0.090(10) -0.034(9) -0.016(8) 0.013(9)
C38 0.106(10) 0.087(10) 0.072(10) -0.017(8) -0.017(8) 0.008(8)
C39 0.038(9) 0.052(10) 0.064(11) -0.011(8) -0.020(8) 0.005(8)
C40 0.027(9) 0.041(9) 0.068(11) -0.024(8) -0.026(8) -0.003(7)
C41 0.028(8) 0.040(9) 0.065(11) -0.008(8) -0.016(7) 0.000(7)
C42 0.040(10) 0.031(8) 0.046(9) -0.017(7) -0.012(7) 0.004(7)
C43 0.030(8) 0.060(10) 0.037(9) -0.005(7) 0.004(6) 0.001(7)
F1 0.053(6) 0.135(10) 0.079(7) -0.059(7) -0.006(5) -0.015(6)
F2 0.032(6) 0.154(12) 0.138(11) -0.054(9) -0.012(6) -0.015(7)
F3 0.045(6) 0.086(7) 0.096(8) 0.011(6) 0.008(5) 0.020(5)
F4 0.054(6) 0.093(7) 0.049(6) 0.000(5) 0.008(4) 0.034(5)
F5 0.060(6) 0.078(7) 0.048(6) -0.023(5) -0.006(5) 0.027(5)
F6 0.129(9) 0.171(9) 0.152(9) -0.064(7) -0.054(7) 0.009(7)
F7 0.165(10) 0.216(11) 0.163(10) -0.058(8) -0.061(8) 0.025(8)
F8 0.152(9) 0.164(9) 0.114(8) -0.001(7) -0.060(7) 0.070(7)
F9 0.153(9) 0.117(8) 0.129(8) -0.052(7) 0.012(7) 0.015(7)
F10 0.127(8) 0.103(7) 0.097(7) -0.011(6) -0.018(6) -0.048(6)
B1 0.049(11) 0.038(10) 0.030(9) 0.000(8) -0.007(8) 0.015(8)
B2 0.038(10) 0.060(12) 0.030(9) -0.014(8) -0.007(8) 0.000(9)
B3 0.044(11) 0.044(11) 0.047(11) -0.014(9) -0.006(8) 0.010(9)
B4 0.063(13) 0.057(12) 0.016(8) -0.009(8) 0.003(8) 0.005(10)
B5 0.038(10) 0.045(10) 0.038(10) -0.008(8) -0.001(8) -0.002(8)
B6 0.044(12) 0.074(14) 0.050(12) -0.022(10) -0.006(9) 0.007(10)
B7 0.039(11) 0.080(14) 0.027(9) -0.008(9) -0.007(8) 0.004(10)
B8 0.039(10) 0.046(11) 0.033(10) 0.004(8) 0.009(8) -0.005(8)
B9 0.046(11) 0.045(11) 0.044(11) -0.005(9) -0.002(8) -0.006(9)
B10 0.037(10) 0.051(11) 0.041(11) -0.004(9) 0.016(8) 0.006(9)
B11 0.052(12) 0.076(14) 0.027(9) 0.007(9) -0.009(8) 0.039(10)
B12 0.054(12) 0.045(11) 0.040(11) 0.006(8) 0.004(9) 0.019(9)
B13 0.080(11) 0.082(10) 0.103(11) -0.042(9) -0.007(8) -0.002(8)
B14 0.069(10) 0.073(10) 0.100(11) -0.040(8) -0.015(8) -0.002(8)
B15 0.094(11) 0.079(10) 0.079(10) -0.007(8) 0.000(8) 0.024(9)
B16 0.098(11) 0.097(11) 0.091(11) -0.009(9) -0.006(9) 0.027(9)
B17 0.095(11) 0.086(11) 0.104(12) 0.006(9) 0.007(9) 0.007(9)
B18 0.047(9) 0.047(8) 0.091(10) -0.012(8) 0.005(7) 0.001(7)
B19 0.097(11) 0.065(10) 0.090(11) -0.013(8) 0.007(8) 0.013(8)
B20 0.130(14) 0.114(13) 0.128(14) -0.021(9) -0.020(9) 0.001(9)

loop_
_atom_type_symbol
_atom_type_description
_atom_type_scat_dispersion_real
_atom_type_scat_dispersion_imag
_atom_type_scat_source
C C 0.0033 0.0016 'International Tables Vol C Tables 4.2.6.8 and 6.1.1.4'
H H 0.0000 0.0000 'International Tables Vol C Tables 4.2.6.8 and 6.1.1.4'
B B 0.0013 0.0007 'International Tables Vol C Tables 4.2.6.8 and 6.1.1.4'
N N 0.0061 0.0033 'International Tables Vol C Tables 4.2.6.8 and 6.1.1.4'
O O 0.0106 0.0060 'International Tables Vol C Tables 4.2.6.8 and 6.1.1.4'
Ir Ir -1.4442 7.9887 'International Tables Vol C Tables 4.2.6.8 and 6.1.1.4'
F F 0.0171 0.0103 'International Tables Vol C Tables 4.2.6.8 and 6.1.1.4'

loop_
_geom_angle_atom_site_label_1
_geom_angle_atom_site_label_2
_geom_angle_atom_site_label_3
_geom_angle
C2 Ir01 C21 91.4(5)
C2 Ir01 N2 97.0(5)
C21 Ir01 N2 80.6(4)
C2 Ir01 N1 80.2(5)
C21 Ir01 N1 94.8(5)
N2 Ir01 N1 174.6(4)
C2 Ir01 O1 88.2(4)
C21 Ir01 O1 175.4(4)
N2 Ir01 O1 94.9(4)
N1 Ir01 O1 89.6(4)
C2 Ir01 O2 172.3(4)
C21 Ir01 O2 92.5(4)
N2 Ir01 O2 90.2(3)
N1 Ir01 O2 92.8(4)
O1 Ir01 O2 88.5(3)
C11 N1 C7 117.4(12)
C11 N1 Ir01 125.8(10)
C7 N1 Ir01 116.7(9)
C26 N2 C30 119.1(11)
C26 N2 Ir01 116.5(8)
C30 N2 Ir01 124.4(9)
C40 O1 Ir01 125.8(9)
C42 O2 Ir01 124.3(8)
C6 C1 C2 120.5(13)
C6 C1 C7 124.9(12)
C2 C1 C7 114.6(12)
C3 C2 C1 115.6(12)
C3 C2 Ir01 129.4(10)
C1 C2 Ir01 115.0(9)
C4 C3 C2 122.9(12)
C3 C4 C5 119.6(12)
C3 C4 C12 122.3(11)
C5 C4 C12 117.9(12)
C6 C5 C4 118.4(12)
C5 C6 C1 122.8(13)
C8 C7 N1 121.7(13)
C8 C7 C1 124.9(13)
N1 C7 C1 113.2(11)
C7 C8 C9 118.9(14)
C8 C9 C10 121.2(14)
C11 C10 C9 117.1(15)
N1 C11 C10 123.7(15)
C4 C12 C13 117.7(10)
C4 C12 B2 124.0(12)
C13 C12 B2 110.6(11)
C4 C12 B3 121.5(11)
C13 C12 B3 108.7(10)
B2 C12 B3 61.9(9)
C4 C12 B1 120.5(10)
C13 C12 B1 61.3(8)
B2 C12 B1 62.1(9)
B3 C12 B1 111.9(11)
C4 C12 B4 114.4(11)
C13 C12 B4 61.3(8)
B2 C12 B4 112.6(11)
B3 C12 B4 60.7(9)
B1 C12 B4 113.3(11)
C14 C13 B9 120.4(11)
C14 C13 B8 123.6(12)
B9 C13 B8 61.3(9)
C14 C13 C12 117.4(11)
B9 C13 C12 110.6(11)
B8 C13 C12 111.1(10)
C14 C13 B1 115.3(11)
B9 C13 B1 63.3(9)
B8 C13 B1 113.0(11)
C12 C13 B1 59.6(8)
C14 C13 B4 120.3(12)
B9 C13 B4 113.2(11)
B8 C13 B4 63.6(9)
C12 C13 B4 60.0(8)
B1 C13 B4 110.7(11)
C15 C14 C19 114.3(14)
C15 C14 C13 124.3(12)
C19 C14 C13 121.3(14)
F1 C15 C16 113.0(16)
F1 C15 C14 121.3(13)
C16 C15 C14 125.7(16)
F2 C16 C15 123.2(18)
F2 C16 C17 119.0(16)
C15 C16 C17 117.7(19)
F3 C17 C18 120.4(17)
F3 C17 C16 121.4(19)
C18 C17 C16 118.2(15)
C19 C18 F4 118.5(18)
C19 C18 C17 122.0(16)
F4 C18 C17 119.5(15)
C18 C19 F5 116.2(15)
C18 C19 C14 122.0(18)
F5 C19 C14 121.7(13)
C25 C20 C21 122.0(11)
C25 C20 C26 123.7(11)
C21 C20 C26 114.3(11)
C20 C21 C22 117.8(12)
C20 C21 Ir01 115.0(9)
C22 C21 Ir01 127.2(10)
C23 C22 C21 120.1(12)
C24 C23 C22 119.1(12)
C24 C23 C31 123.4(13)
C22 C23 C31 117.5(13)
C23 C24 C25 121.7(12)
C20 C25 C24 119.2(12)
N2 C26 C27 120.6(11)
N2 C26 C20 113.5(10)
C27 C26 C20 125.8(11)
C28 C27 C26 120.3(13)
C29 C28 C27 118.2(13)
C28 C29 C30 119.3(13)
N2 C30 C29 122.4(13)
C23 C31 B14 124.8(15)
C23 C31 B19 125.6(13)
B14 C31 B19 65.8(13)
C23 C31 C32 118.9(12)
B14 C31 C32 65.3(11)
B19 C31 C32 113.2(12)
C23 C31 B11 114.3(13)
B14 C31 B11 112.4(13)
B19 C31 B11 104.3(14)
C32 C31 B11 59.1(8)
C23 C31 B15 115.8(15)
B14 C31 B15 112.6(15)
B19 C31 B15 56.2(13)
C32 C31 B15 108.8(12)
B11 C31 B15 58.8(11)
C33 C32 B11 122.2(13)
C33 C32 C31 118.7(10)
B11 C32 C31 61.5(10)
C33 C32 B12 123.4(11)
B11 C32 B12 63.0(10)
C31 C32 B12 111.5(11)
C33 C32 B13 118.9(14)
B11 C32 B13 112.5(14)
C31 C32 B13 109.4(12)
B12 C32 B13 61.4(11)
C33 C32 B14 119.1(13)
B11 C32 B14 105.9(13)
C31 C32 B14 54.8(9)
B12 C32 B14 110.1(12)
B13 C32 B14 63.5(11)
C34 C33 C38 120.0
C34 C33 C32 113.6(12)
C38 C33 C32 126.2(12)
F6 C34 C35 110.1(13)
F6 C34 C33 129.7(13)
C35 C34 C33 120.0
F7 C35 C36 118.8(15)
F7 C35 C34 120.7(15)
C36 C35 C34 120.0
F8 C36 C35 114.0(16)
F8 C36 C37 125.9(16)
C35 C36 C37 120.0
F9 C37 C36 121.9(15)
F9 C37 C38 118.1(15)
C36 C37 C38 120.0
F10 C38 C37 121.7(13)
F10 C38 C33 117.9(13)
C37 C38 C33 120.0
O1 C40 C41 124.5(13)
O1 C40 C39 116.0(14)
C41 C40 C39 119.5(13)
C40 C41 C42 130.6(13)
O2 C42 C41 124.3(13)
O2 C42 C43 115.5(12)
C41 C42 C43 120.1(13)
C12 B1 B5 107.6(11)
C12 B1 C13 59.1(8)
B5 B1 C13 105.4(11)
C12 B1 B2 58.8(8)
B5 B1 B2 62.3(9)
C13 B1 B2 106.2(11)
C12 B1 B9 105.1(11)
B5 B1 B9 60.2(9)
C13 B1 B9 56.8(9)
B2 B1 B9 108.9(12)
C12 B2 B3 59.1(9)
C12 B2 B1 59.2(9)
B3 B2 B1 107.4(12)
C12 B2 B6 105.4(12)
B3 B2 B6 59.8(10)
B1 B2 B6 106.5(12)
C12 B2 B5 104.6(12)
B3 B2 B5 107.7(12)
B1 B2 B5 58.0(9)
B6 B2 B5 60.3(10)
C12 B3 B7 105.9(12)
C12 B3 B4 60.2(9)
B7 B3 B4 59.7(10)
C12 B3 B6 105.7(12)
B7 B3 B6 61.0(10)
B4 B3 B6 109.2(12)
C12 B3 B2 59.0(9)
B7 B3 B2 109.5(13)
B4 B3 B2 109.8(12)
B6 B3 B2 60.3(10)
B7 B4 C12 105.4(13)
B7 B4 B3 60.0(10)
C12 B4 B3 59.2(9)
B7 B4 C13 103.7(12)
C12 B4 C13 58.8(8)
B3 B4 C13 105.6(12)
B7 B4 B8 59.8(10)
C12 B4 B8 104.5(11)
B3 B4 B8 107.5(13)
C13 B4 B8 56.6(8)
B1 B5 B9 61.8(9)
B1 B5 B10 106.7(12)
B9 B5 B10 58.0(9)
B1 B5 B6 106.4(13)
B9 B5 B6 105.9(13)
B10 B5 B6 58.7(9)
B1 B5 B2 59.7(9)
B9 B5 B2 108.1(12)
B10 B5 B2 105.3(12)
B6 B5 B2 58.6(10)
B3 B6 B10 106.4(13)
B3 B6 B2 59.9(10)
B10 B6 B2 108.7(12)
B3 B6 B7 58.8(10)
B10 B6 B7 59.1(11)
B2 B6 B7 107.3(13)
B3 B6 B5 108.3(13)
B10 B6 B5 60.6(10)
B2 B6 B5 61.1(10)
B7 B6 B5 107.9(13)
B4 B7 B3 60.3(10)
B4 B7 B10 109.1(12)
B3 B7 B10 108.3(12)
B4 B7 B8 62.6(10)
B3 B7 B8 109.9(12)
B10 B7 B8 58.7(10)
B4 B7 B6 109.0(13)
B3 B7 B6 60.1(10)
B10 B7 B6 60.1(10)
B8 B7 B6 108.0(12)
C13 B8 B10 105.3(12)
C13 B8 B9 59.2(9)
B10 B8 B9 60.3(10)
C13 B8 B7 104.4(12)
B10 B8 B7 59.9(10)
B9 B8 B7 108.1(13)
C13 B8 B4 59.7(8)
B10 B8 B4 106.1(13)
B9 B8 B4 108.4(12)
B7 B8 B4 57.6(9)
C13 B9 B8 59.4(9)
C13 B9 B10 104.9(12)
B8 B9 B10 59.7(10)
C13 B9 B5 106.0(12)
B8 B9 B5 110.1(12)
B10 B9 B5 61.5(10)
C13 B9 B1 59.9(9)
B8 B9 B1 108.7(12)
B10 B9 B1 106.4(12)
B5 B9 B1 58.0(9)
B8 B10 B9 60.0(9)
B8 B10 B7 61.4(10)
B9 B10 B7 109.0(12)
B8 B10 B6 110.7(13)
B9 B10 B6 109.5(13)
B7 B10 B6 60.8(10)
B8 B10 B5 109.5(12)
B9 B10 B5 60.5(9)
B7 B10 B5 109.3(12)
B6 B10 B5 60.7(10)
C32 B11 B15 111.3(17)
C32 B11 C31 59.4(10)
B15 B11 C31 61.6(12)
C32 B11 B16 110.3(17)
B15 B11 B16 63.5(13)
C31 B11 B16 111.0(16)
C32 B11 B12 58.9(10)
B15 B11 B12 112.0(15)
C31 B11 B12 106.6(14)
B16 B11 B12 61.4(12)
B17 B12 C32 107.1(15)
B17 B12 B13 65.5(15)
C32 B12 B13 59.3(11)
B17 B12 B11 101.8(15)
C32 B12 B11 58.1(9)
B13 B12 B11 107.0(14)
B17 B12 B16 57.4(14)
C32 B12 B16 107.2(13)
B13 B12 B16 113.0(16)
B11 B12 B16 58.4(11)
C32 B13 B12 59.3(10)
C32 B13 B14 60.3(11)
B12 B13 B14 106.1(15)
C32 B13 B17 99.9(17)
B12 B13 B17 55.9(13)
B14 B13 B17 99.5(17)
C32 B13 B18 100.7(13)
B12 B13 B18 96.0(15)
B14 B13 B18 58.9(12)
B17 B13 B18 49.9(12)
C31 B14 C32 59.8(10)
C31 B14 B19 59.4(12)
C32 B14 B19 104.6(16)
C31 B14 B13 107.5(15)
C32 B14 B13 56.2(10)
B19 B14 B13 108.9(17)
C31 B14 B18 100.1(16)
C32 B14 B18 104.0(14)
B19 B14 B18 51.3(11)
B13 B14 B18 67.5(13)
B19 B15 B20 64.1(17)
B19 B15 B11 108(2)
B20 B15 B11 104.8(19)
B19 B15 C31 59.6(14)
B20 B15 C31 109(2)
B11 B15 C31 59.6(11)
B19 B15 B16 107(2)
B20 B15 B16 55.7(15)
B11 B15 B16 58.9(12)
C31 B15 B16 106.0(17)
B20 B16 B17 62.1(18)
B20 B16 B11 106(2)
B17 B16 B11 104(2)
B20 B16 B12 110(2)
B17 B16 B12 58.0(14)
B11 B16 B12 60.1(12)
B20 B16 B15 58.2(16)
B17 B16 B15 104(2)
B11 B16 B15 57.5(12)
B12 B16 B15 106.3(18)
B16 B17 B18 107(2)
B16 B17 B12 64.6(15)
B18 B17 B12 116.6(19)
B16 B17 B20 58.1(17)
B18 B17 B20 56.4(15)
B12 B17 B20 112(2)
B16 B17 B13 113.2(19)
B18 B17 B13 72.9(16)
B12 B17 B13 58.7(13)
B20 B17 B13 117(2)
B20 B18 B19 66.0(17)
B20 B18 B17 62.7(17)
B19 B18 B17 110.6(19)
B20 B18 B14 110.8(18)
B19 B18 B14 59.1(12)
B17 B18 B14 101.1(15)
B20 B18 B13 108.9(17)
B19 B18 B13 103.5(14)
B17 B18 B13 57.3(13)
B14 B18 B13 53.5(10)
B15 B19 B18 108.4(19)
B15 B19 C31 64.2(14)
B18 B19 C31 111.1(17)
B15 B19 B20 59.8(16)
B18 B19 B20 56.4(14)
C31 B19 B20 109.2(19)
B15 B19 B14 110.2(18)
B18 B19 B14 69.6(14)
C31 B19 B14 54.8(11)
B20 B19 B14 111.6(19)
B18 B20 B16 112(2)
B18 B20 B15 106(2)
B16 B20 B15 66.1(17)
B18 B20 B17 61.0(17)
B16 B20 B17 59.8(17)
B15 B20 B17 109(2)
B18 B20 B19 57.6(16)
B16 B20 B19 109(2)
B15 B20 B19 56.2(15)
B17 B20 B19 103(2)

loop_
_geom_bond_atom_site_label_1
_geom_bond_atom_site_label_2
_geom_bond_distance
Ir01 C2 1.989(14)
Ir01 C21 2.000(13)
Ir01 N2 2.021(10)
Ir01 N1 2.040(11)
Ir01 O1 2.131(9)
Ir01 O2 2.143(8)
N1 C11 1.344(17)
N1 C7 1.357(15)
N2 C26 1.347(15)
N2 C30 1.358(15)
O1 C40 1.255(15)
O2 C42 1.279(15)
C1 C6 1.362(17)
C1 C2 1.420(17)
C1 C7 1.470(18)
C2 C3 1.388(17)
C3 C4 1.361(17)
C4 C5 1.402(17)
C4 C12 1.549(18)
C5 C6 1.339(18)
C7 C8 1.355(17)
C8 C9 1.36(2)
C9 C10 1.37(2)
C10 C11 1.353(18)
C12 C13 1.717(19)
C12 B2 1.72(2)
C12 B3 1.72(2)
C12 B1 1.72(2)
C12 B4 1.74(2)
C13 C14 1.540(18)
C13 B9 1.70(2)
C13 B8 1.70(2)
C13 B1 1.76(2)
C13 B4 1.76(2)
C14 C15 1.38(2)
C14 C19 1.417(19)
C15 F1 1.329(17)
C15 C16 1.36(2)
C16 F2 1.30(2)
C16 C17 1.41(2)
C17 F3 1.316(16)
C17 C18 1.39(2)
C18 C19 1.34(2)
C18 F4 1.375(17)
C19 F5 1.346(18)
C20 C25 1.371(16)
C20 C21 1.392(15)
C20 C26 1.490(16)
C21 C22 1.424(17)
C22 C23 1.403(18)
C23 C24 1.371(17)
C23 C31 1.480(18)
C24 C25 1.388(17)
C26 C27 1.411(16)
C27 C28 1.393(17)
C28 C29 1.384(19)
C29 C30 1.395(17)
C31 B14 1.60(3)
C31 B19 1.69(3)
C31 C32 1.693(19)
C31 B11 1.73(2)
C31 B15 1.76(3)
C32 C33 1.470(16)
C32 B11 1.69(2)
C32 B12 1.70(2)
C32 B13 1.70(3)
C32 B14 1.78(3)
C33 C34 1.3900
C33 C38 1.3900
C34 F6 1.308(16)
C34 C35 1.3900
C35 F7 1.378(18)
C35 C36 1.3900
C36 F8 1.259(15)
C36 C37 1.3900
C37 F9 1.247(16)
C37 C38 1.3900
C38 F10 1.286(15)
C39 C40 1.505(18)
C40 C41 1.402(19)
C41 C42 1.406(19)
C42 C43 1.494(18)
B1 B5 1.74(2)
B1 B2 1.77(2)
B1 B9 1.81(2)
B2 B3 1.77(2)
B2 B6 1.77(3)
B2 B5 1.82(2)
B3 B7 1.74(2)
B3 B4 1.75(3)
B3 B6 1.77(3)
B4 B7 1.74(2)
B4 B8 1.83(2)
B5 B9 1.78(2)
B5 B10 1.80(2)
B5 B6 1.81(2)
B6 B10 1.77(3)
B6 B7 1.78(2)
B7 B10 1.75(3)
B7 B8 1.78(2)
B8 B10 1.73(2)
B8 B9 1.73(2)
B9 B10 1.74(2)
B11 B15 1.71(3)
B11 B16 1.74(3)
B11 B12 1.77(2)
B12 B17 1.69(3)
B12 B13 1.74(3)
B12 B16 1.79(3)
B13 B14 1.83(3)
B13 B17 1.85(4)
B13 B18 2.11(3)
B14 B19 1.79(3)
B14 B18 1.95(3)
B15 B19 1.63(4)
B15 B20 1.69(4)
B15 B16 1.82(3)
B16 B20 1.64(4)
B16 B17 1.67(4)
B17 B18 1.68(3)
B17 B20 1.71(4)
B18 B20 1.60(4)
B18 B19 1.63(3)
B19 B20 1.76(4)
